data_4103451
loop_
_publ_author_name
'Jennifer A. Armstrong'
'Mark T. Weller'

_publ_section_title
;
 Beryllosilicate Frameworks and Zeolites
;
_journal_name_full 'Journal of the American Chemical Society'
_journal_page_first 15679
_journal_page_last 15686
_journal_paper_doi 10.1021/ja106313p
_journal_volume 132
_journal_year 2010
_chemical_formula_sum 'Be H2 K2 O8 Si4'
_chemical_formula_weight 329.59
_chemical_name_systematic
;
 ?
;
_space_group_IT_number 9
_symmetry_cell_setting monoclinic
_symmetry_space_group_name_Hall 'C -2yc'
_symmetry_space_group_name_H-M 'C 1 c 1'
_atom_sites_solution_hydrogens geom
_atom_sites_solution_primary direct
_atom_sites_solution_secondary difmap
_audit_creation_method SHELXL-97
_cell_angle_alpha 90.00
_cell_angle_beta 104.209(2)
_cell_angle_gamma 90.00
_cell_formula_units_Z 2
_cell_length_a 12.1773(5)
_cell_length_b 7.0903(3)
_cell_length_c 12.8804(4)
_cell_measurement_temperature 293(2)
_cell_volume 1078.08(7)
_computing_structure_refinement 'SHELXL-97 (Sheldrick, 2008)'
_diffrn_ambient_temperature 293(2)
_diffrn_measured_fraction_theta_full 0.992
_diffrn_measured_fraction_theta_max 0.992
_diffrn_radiation_monochromator graphite
_diffrn_radiation_source 'fine-focus sealed tube'
_diffrn_radiation_type MoK\a
_diffrn_radiation_wavelength 0.71073
_diffrn_reflns_av_R_equivalents 0.0347
_diffrn_reflns_av_sigmaI/netI 0.0417
_diffrn_reflns_limit_h_max 15
_diffrn_reflns_limit_h_min -13
_diffrn_reflns_limit_k_max 9
_diffrn_reflns_limit_k_min -8
_diffrn_reflns_limit_l_max 16
_diffrn_reflns_limit_l_min -16
_diffrn_reflns_number 6352
_diffrn_reflns_theta_full 27.52
_diffrn_reflns_theta_max 27.52
_diffrn_reflns_theta_min 3.26
_exptl_absorpt_coefficient_mu 0.669
_exptl_crystal_density_diffrn 1.015
_exptl_crystal_density_method 'not measured'
_exptl_crystal_F_000 328
_refine_diff_density_max 2.108
_refine_diff_density_min -0.716
_refine_diff_density_rms 0.173
_refine_ls_abs_structure_details 'Flack H D (1983), Acta Cryst. A39, 876-881'
_refine_ls_abs_structure_Flack 0.30(18)
_refine_ls_extinction_method none
_refine_ls_goodness_of_fit_ref 1.078
_refine_ls_hydrogen_treatment mixed
_refine_ls_matrix_type full
_refine_ls_number_parameters 172
_refine_ls_number_reflns 2136
_refine_ls_number_restraints 5
_refine_ls_restrained_S_all 1.076
_refine_ls_R_factor_all 0.0644
_refine_ls_R_factor_gt 0.0574
_refine_ls_shift/su_max 8.285
_refine_ls_shift/su_mean 0.137
_refine_ls_structure_factor_coef Fsqd
_refine_ls_weighting_details 'calc w=1/[\s^2^(Fo^2^)+(0.0513P)^2^+15.6448P] where P=(Fo^2^+2Fc^2^)/3'
_refine_ls_weighting_scheme calc
_refine_ls_wR_factor_gt 0.1282
_refine_ls_wR_factor_ref 0.1346
_reflns_number_gt 1895
_reflns_number_total 2136
_reflns_threshold_expression >2\s(I)
_cod_data_source_file ja106313p_si_010.cif
_cod_data_source_block 2007jaa0016
_cod_original_formula_sum 'H2 Be K2 O8 Si4'
_cod_database_code 4103451

loop_
_symmetry_equiv_pos_as_xyz
'x, y, z'
'x, -y, z+1/2'
'x+1/2, y+1/2, z'
'x+1/2, -y+1/2, z+1/2'

loop_
_atom_site_label
_atom_site_type_symbol
_atom_site_fract_x
_atom_site_fract_y
_atom_site_fract_z
_atom_site_U_iso_or_equiv
_atom_site_adp_type
_atom_site_occupancy
_atom_site_symmetry_multiplicity
_atom_site_calc_flag
_atom_site_refinement_flags
O2 O 0.0608(7) 0.3329(14) 0.3501(6) 0.0195(19) Uani 1 1 d .
O1 O -0.0939(6) 0.2286(13) 0.4588(5) 0.0151(16) Uani 1 1 d .
Si8 Si -0.0360(7) 0.3484(4) 0.5611(6) 0.0119(9) Uiso 0.405(10) 1 d P
Be8 Be -0.0360(7) 0.3484(4) 0.5611(6) 0.0119(9) Uiso 0.595(10) 1 d P
O4 O 0.0864(7) 0.7069(12) 0.3728(7) 0.021(2) Uani 1 1 d .
O3 O 0.0613(7) 0.4950(10) 0.5387(6) 0.0117(16) Uani 1 1 d .
O5 O -0.0374(13) -0.0041(15) 0.3110(13) 0.0292(10) Uani 1 1 d .
O6 O 0.2474(9) 0.4741(11) 0.4698(7) 0.020(2) Uani 1 1 d D
O11 O 0.1777(9) 0.0193(12) 0.1531(9) 0.026(2) Uani 1 1 d D
O13 O 0.3680(9) 0.0091(13) 0.0890(7) 0.023(2) Uani 1 1 d .
O8 O 0.0136(7) 0.2180(12) 0.6676(6) 0.024(2) Uani 1 1 d .
O12 O 0.3628(6) 0.1682(10) 0.2704(5) 0.0100(16) Uani 1 1 d .
O14 O 0.3423(8) -0.1991(13) 0.2480(7) 0.028(2) Uani 1 1 d .
H2 H 0.134(5) -0.069(7) 0.160(6) 0.000(17) Uiso 1 1 d D
H3 H 0.298(8) 0.497(18) 0.438(9) 0.06(4) Uiso 1 1 d D
K1 K 0.2121(2) 0.0269(4) 0.40176(19) 0.0270(7) Uani 1 1 d .
Si10 Si 0.3147(2) -0.0041(4) 0.1888(2) 0.0133(7) Uani 1 1 d .
K5 K 0.2138(2) 0.4751(4) 0.21894(17) 0.0208(6) Uani 1 1 d .
Si4 Si -0.0192(5) -0.2137(8) 0.2785(4) 0.0000(13) Uiso 0.283(11) 1 d P
Be4 Be -0.0192(5) -0.2137(8) 0.2785(4) 0.0000(13) Uiso 0.717(11) 1 d P
K4 K 0.4620(4) 0.3449(2) 0.5613(5) 0.0391(4) Uani 1 1 d .
Si6 Si 0.1112(2) 0.5032(4) 0.4319(2) 0.0119(7) Uani 1 1 d .
Si7 Si -0.0566(4) 0.2085(5) 0.3458(3) 0.0276(8) Uani 1 1 d .

loop_
_atom_site_aniso_label
_atom_site_aniso_U_11
_atom_site_aniso_U_22
_atom_site_aniso_U_33
_atom_site_aniso_U_23
_atom_site_aniso_U_13
_atom_site_aniso_U_12
O2 0.017(4) 0.033(5) 0.010(4) -0.005(3) 0.006(3) -0.009(4)
O1 0.013(4) 0.028(4) 0.006(3) -0.005(3) 0.006(2) -0.004(3)
O4 0.016(4) 0.013(4) 0.027(5) 0.014(3) -0.009(3) -0.006(3)
O3 0.013(5) 0.015(4) 0.008(3) 0.000(3) 0.005(3) -0.009(3)
O5 0.024(2) 0.010(2) 0.054(3) -0.0161(18) 0.009(2) -0.0009(17)
O6 0.020(5) 0.013(4) 0.024(4) 0.005(3) 0.001(4) -0.009(3)
O11 0.003(5) 0.024(5) 0.051(6) 0.010(4) 0.007(4) 0.000(4)
O13 0.026(6) 0.029(5) 0.016(4) -0.011(3) 0.008(3) -0.006(4)
O8 0.034(5) 0.024(4) 0.019(4) 0.009(3) 0.016(3) 0.026(4)
O12 0.012(4) 0.005(3) 0.016(4) -0.008(3) 0.008(3) -0.004(3)
O14 0.028(5) 0.016(4) 0.029(5) 0.006(4) -0.011(4) -0.009(4)
K1 0.0229(17) 0.0301(15) 0.0252(14) 0.0088(11) 0.0006(12) -0.0003(13)
Si10 0.0135(19) 0.0135(14) 0.0142(15) 0.0031(11) 0.0061(13) -0.0008(13)
K5 0.0136(14) 0.0275(14) 0.0206(13) -0.0051(11) 0.0028(10) -0.0004(12)
K4 0.0150(7) 0.0162(6) 0.0793(11) -0.006(2) -0.0014(7) 0.0038(17)
Si6 0.0084(17) 0.0114(13) 0.0137(14) -0.0004(11) -0.0010(12) -0.0018(12)
Si7 0.0299(14) 0.0221(13) 0.0303(13) -0.0015(9) 0.0061(9) -0.0016(10)

loop_
_atom_type_symbol
_atom_type_description
_atom_type_scat_dispersion_real
_atom_type_scat_dispersion_imag
_atom_type_scat_source
Be Be 0.0005 0.0002 'International Tables Vol C Tables 4.2.6.8 and 6.1.1.4'
H H 0.0000 0.0000 'International Tables Vol C Tables 4.2.6.8 and 6.1.1.4'
O O 0.0106 0.0060 'International Tables Vol C Tables 4.2.6.8 and 6.1.1.4'
Si Si 0.0817 0.0704 'International Tables Vol C Tables 4.2.6.8 and 6.1.1.4'
K K 0.2009 0.2494 'International Tables Vol C Tables 4.2.6.8 and 6.1.1.4'

loop_
_geom_angle_atom_site_label_1
_geom_angle_atom_site_label_2
_geom_angle_atom_site_label_3
_geom_angle
_geom_angle_site_symmetry_1
_geom_angle_site_symmetry_3
Si6 O2 Si7 126.8(5) . .
Si6 O2 K1 107.4(4) . .
Si7 O2 K1 96.1(4) . .
Si6 O2 K5 85.8(3) . .
Si7 O2 K5 144.0(4) . .
K1 O2 K5 86.1(2) . .
Si8 O1 Si7 128.6(6) . .
Si8 O1 K4 96.5(4) . 3_445
Si7 O1 K4 103.2(4) . 3_445
Si8 O1 K1 89.4(4) . 3_455
Si7 O1 K1 102.1(4) . 3_455
K4 O1 K1 142.0(3) 3_445 3_455
O1 Si8 O8 113.0(3) . .
O1 Si8 O13 108.4(7) . 4_455
O8 Si8 O13 107.3(6) . 4_455
O1 Si8 O3 112.6(6) . .
O8 Si8 O3 111.5(7) . .
O13 Si8 O3 103.3(3) 4_455 .
O1 Si8 K5 146.5(5) . 2_565
O8 Si8 K5 67.8(4) . 2_565
O13 Si8 K5 102.6(4) 4_455 2_565
O3 Si8 K5 46.3(3) . 2_565
O1 Si8 K1 63.6(4) . 3_455
O8 Si8 K1 141.9(5) . 3_455
O13 Si8 K1 48.5(4) 4_455 3_455
O3 Si8 K1 103.5(4) . 3_455
K5 Si8 K1 137.45(9) 2_565 3_455
O1 Si8 K4 122.4(4) . 3_455
O8 Si8 K4 124.3(4) . 3_455
O13 Si8 K4 51.8(3) 4_455 3_455
O3 Si8 K4 51.5(3) . 3_455
K5 Si8 K4 69.05(12) 2_565 3_455
K1 Si8 K4 68.40(12) 3_455 3_455
O1 Si8 K4 57.4(3) . 3_445
O8 Si8 K4 55.8(3) . 3_445
O13 Si8 K4 127.4(5) 4_455 3_445
O3 Si8 K4 129.3(5) . 3_445
K5 Si8 K4 111.5(2) 2_565 3_445
K1 Si8 K4 111.0(2) 3_455 3_445
K4 Si8 K4 179.2(3) 3_455 3_445
Be4 O4 Si4 0.0(3) 1_565 1_565
Be4 O4 Si6 132.4(6) 1_565 .
Si4 O4 Si6 132.4(6) 1_565 .
Be4 O4 K1 97.4(4) 1_565 1_565
Si4 O4 K1 97.4(4) 1_565 1_565
Si6 O4 K1 130.2(4) . 1_565
Be4 O4 K5 97.4(4) 1_565 .
Si4 O4 K5 97.4(4) 1_565 .
Si6 O4 K5 77.0(4) . .
K1 O4 K5 99.8(3) 1_565 .
Be4 O4 K4 91.4(4) 1_565 3_455
Si4 O4 K4 91.4(4) 1_565 3_455
Si6 O4 K4 89.1(4) . 3_455
K1 O4 K4 89.8(3) 1_565 3_455
K5 O4 K4 166.1(3) . 3_455
Si6 O3 Si8 126.8(5) . .
Si6 O3 K5 114.6(4) . 2_565
Si8 O3 K5 106.3(4) . 2_565
Si6 O3 K4 108.3(4) . 3_455
Si8 O3 K4 101.1(4) . 3_455
K5 O3 K4 93.8(3) 2_565 3_455
Si4 O5 Si7 179.0(12) . .
Si4 O5 K5 92.5(6) . 3_445
Si7 O5 K5 87.4(6) . 3_445
Si4 O5 K1 88.7(6) . .
Si7 O5 K1 91.5(6) . .
K5 O5 K1 178.6(5) 3_445 .
Si4 O5 K4 91.7(6) . 4_454
Si7 O5 K4 89.2(6) . 4_454
K5 O5 K4 82.8(4) 3_445 4_454
K1 O5 K4 96.4(4) . 4_454
Si4 O5 K4 89.3(6) . 3_445
Si7 O5 K4 89.8(6) . 3_445
K5 O5 K4 97.1(4) 3_445 3_445
K1 O5 K4 83.7(4) . 3_445
K4 O5 K4 179.0(4) 4_454 3_445
Si6 O6 K4 165.0(5) . .
Si6 O6 K5 80.0(4) . .
K4 O6 K5 108.1(4) . .
Si6 O6 K1 89.2(4) . .
K4 O6 K1 80.9(2) . .
K5 O6 K1 75.7(2) . .
Si6 O6 K5 85.3(4) . 2_565
K4 O6 K5 87.2(3) . 2_565
K5 O6 K5 164.6(4) . 2_565
K1 O6 K5 108.7(2) . 2_565
Si10 O11 K4 162.5(5) . 4_454
Si10 O11 K1 80.9(5) . .
K4 O11 K1 107.8(4) 4_454 .
Si10 O11 K5 88.0(4) . .
K4 O11 K5 79.9(2) 4_454 .
K1 O11 K5 75.4(3) . .
Si10 O11 K1 84.4(4) . 2_554
K4 O11 K1 87.3(3) 4_454 2_554
K1 O11 K1 164.9(4) . 2_554
K5 O11 K1 107.3(3) . 2_554
Si10 O13 Be8 132.0(6) . 4_554
Si10 O13 Si8 132.0(6) . 4_554
Be8 O13 Si8 0.0(6) 4_554 4_554
Si10 O13 K1 112.5(5) . 2_554
Be8 O13 K1 104.1(5) 4_554 2_554
Si8 O13 K1 104.1(5) 4_554 2_554
Si10 O13 K4 108.2(5) . 2_554
Be8 O13 K4 100.7(5) 4_554 2_554
Si8 O13 K4 100.7(5) 4_554 2_554
K1 O13 K4 91.2(3) 2_554 2_554
Be4 O8 Si4 0.0(4) 2 2
Be4 O8 Si8 130.2(6) 2 .
Si4 O8 Si8 130.2(6) 2 .
Be4 O8 K4 109.2(5) 2 3_445
Si4 O8 K4 109.2(5) 2 3_445
Si8 O8 K4 97.1(4) . 3_445
Be4 O8 K5 100.1(4) 2 2_565
Si4 O8 K5 100.1(4) 2 2_565
Si8 O8 K5 84.0(4) . 2_565
K4 O8 K5 139.5(3) 3_445 2_565
Si10 O12 Be4 126.6(5) . 3
Si10 O12 Si4 126.6(5) . 3
Be4 O12 Si4 0.0(5) 3 3
Si10 O12 K5 108.7(4) . .
Be4 O12 K5 97.2(4) 3 .
Si4 O12 K5 97.2(4) 3 .
Si10 O12 K1 86.5(3) . .
Be4 O12 K1 142.2(4) 3 .
Si4 O12 K1 142.2(4) 3 .
K5 O12 K1 86.6(2) . .
Si10 O14 Si7 137.9(6) . 3_545
Si10 O14 K5 128.4(5) . 1_545
Si7 O14 K5 93.6(4) 3_545 1_545
Si10 O14 K1 77.5(4) . .
Si7 O14 K1 96.6(4) 3_545 .
K5 O14 K1 98.6(3) 1_545 .
Si10 O14 K4 90.1(4) . 2_554
Si7 O14 K4 93.0(5) 3_545 2_554
K5 O14 K4 88.6(3) 1_545 2_554
K1 O14 K4 167.6(3) . 2_554
O13 K1 O4 107.1(3) 2 1_545
O13 K1 O2 124.1(3) 2 .
O4 K1 O2 107.3(3) 1_545 .
O13 K1 O12 98.3(3) 2 .
O4 K1 O12 127.8(3) 1_545 .
O2 K1 O12 93.8(2) . .
O13 K1 O5 140.5(4) 2 .
O4 K1 O5 53.0(3) 1_545 .
O2 K1 O5 54.6(3) . .
O12 K1 O5 121.0(3) . .
O13 K1 O11 143.5(3) 2 .
O4 K1 O11 85.1(3) 1_545 .
O2 K1 O11 81.7(2) . .
O12 K1 O11 50.7(2) . .
O5 K1 O11 74.3(4) . .
O13 K1 O1 53.0(2) 2 3_545
O4 K1 O1 80.4(3) 1_545 3_545
O2 K1 O1 172.1(3) . 3_545
O12 K1 O1 79.9(2) . 3_545
O5 K1 O1 132.9(3) . 3_545
O11 K1 O1 97.6(2) . 3_545
O13 K1 O14 99.0(3) 2 .
O4 K1 O14 81.2(3) 1_545 .
O2 K1 O14 128.7(2) . .
O12 K1 O14 49.8(2) . .
O5 K1 O14 109.1(3) . .
O11 K1 O14 47.9(2) . .
O1 K1 O14 49.8(2) 3_545 .
O13 K1 O6 80.5(3) 2 .
O4 K1 O6 151.2(3) 1_545 .
O2 K1 O6 49.9(2) . .
O12 K1 O6 76.5(2) . .
O5 K1 O6 103.3(3) . .
O11 K1 O6 105.4(2) . .
O1 K1 O6 123.3(3) 3_545 .
O14 K1 O6 125.9(3) . .
O13 K1 Si10 114.3(2) 2 .
O4 K1 Si10 98.4(2) 1_545 .
O2 K1 Si10 102.39(17) . .
O12 K1 Si10 29.53(14) . .
O5 K1 Si10 103.1(3) . .
O11 K1 Si10 29.2(2) . .
O1 K1 Si10 74.35(15) 3_545 .
O14 K1 Si10 27.88(17) . .
O6 K1 Si10 103.60(19) . .
O13 K1 Si4 134.8(2) 2 .
O4 K1 Si4 29.05(19) 1_545 .
O2 K1 Si4 81.7(2) . .
O12 K1 Si4 118.02(19) . .
O5 K1 Si4 28.1(2) . .
O11 K1 Si4 67.6(2) . .
O1 K1 Si4 105.46(19) 3_545 .
O14 K1 Si4 86.5(2) . .
O6 K1 Si4 131.2(3) . .
Si10 K1 Si4 91.04(14) . .
O14 Si10 O13 111.4(6) . .
O14 Si10 O12 110.3(4) . .
O13 Si10 O12 109.1(4) . .
O14 Si10 O11 108.0(5) . .
O13 Si10 O11 111.2(6) . .
O12 Si10 O11 106.8(5) . .
O14 Si10 K1 74.6(4) . .
O13 Si10 K1 172.5(4) . .
O12 Si10 K1 64.0(3) . .
O11 Si10 K1 69.9(4) . .
O14 Si10 K1 115.9(4) . 2_554
O13 Si10 K1 43.6(4) . 2_554
O12 Si10 K1 132.6(3) . 2_554
O11 Si10 K1 69.0(4) . 2_554
K1 Si10 K1 138.72(14) . 2_554
O14 Si10 K4 64.2(4) . 2_554
O13 Si10 K4 47.5(4) . 2_554
O12 Si10 K4 130.8(3) . 2_554
O11 Si10 K4 121.7(4) . 2_554
K1 Si10 K4 138.81(12) . 2_554
K1 Si10 K4 65.90(10) 2_554 2_554
O14 Si10 K5 143.1(4) . .
O13 Si10 K5 104.3(4) . .
O12 Si10 K5 46.5(3) . .
O11 Si10 K5 65.7(3) . .
K1 Si10 K5 69.14(8) . .
K1 Si10 K5 96.28(10) 2_554 .
K4 Si10 K5 151.60(11) 2_554 .
O14 Si10 K5 33.3(3) . 1_545
O13 Si10 K5 109.7(4) . 1_545
O12 Si10 K5 135.5(3) . 1_545
O11 Si10 K5 78.5(3) . 1_545
K1 Si10 K5 77.83(8) . 1_545
K1 Si10 K5 91.21(9) 2_554 1_545
K4 Si10 K5 67.79(9) 2_554 1_545
K5 Si10 K5 137.51(11) . 1_545
O3 K5 O14 108.0(3) 2_564 1_565
O3 K5 O12 123.5(2) 2_564 .
O14 K5 O12 107.7(3) 1_565 .
O3 K5 O5 141.8(4) 2_564 3
O14 K5 O5 54.3(3) 1_565 3
O12 K5 O5 53.7(3) . 3
O3 K5 O2 97.1(2) 2_564 .
O14 K5 O2 128.2(3) 1_565 .
O12 K5 O2 93.5(2) . .
O5 K5 O2 120.5(3) 3 .
O3 K5 O6 143.0(3) 2_564 .
O14 K5 O6 86.4(3) 1_565 .
O12 K5 O6 81.0(2) . .
O5 K5 O6 74.3(4) 3 .
O2 K5 O6 50.3(2) . .
O3 K5 O8 54.7(2) 2_564 2_564
O14 K5 O8 80.7(3) 1_565 2_564
O12 K5 O8 171.0(2) . 2_564
O5 K5 O8 134.1(3) 3 2_564
O2 K5 O8 78.3(2) . 2_564
O6 K5 O8 96.5(2) . 2_564
O3 K5 O4 99.2(2) 2_564 .
O14 K5 O4 80.4(3) 1_565 .
O12 K5 O4 128.8(2) . .
O5 K5 O4 108.9(3) 3 .
O2 K5 O4 50.7(2) . .
O6 K5 O4 48.5(2) . .
O8 K5 O4 48.0(2) 2_564 .
O3 K5 Si6 113.91(19) 2_564 .
O14 K5 Si6 98.9(2) 1_565 .
O12 K5 Si6 101.89(16) . .
O5 K5 Si6 102.9(3) 3 .
O2 K5 Si6 29.46(17) . .
O6 K5 Si6 29.1(2) . .
O8 K5 Si6 72.92(15) 2_564 .
O4 K5 Si6 28.82(16) . .
O3 K5 Si7 136.9(2) 2_564 3
O14 K5 Si7 30.1(2) 1_565 3
O12 K5 Si7 81.51(18) . 3
O5 K5 Si7 29.0(2) 3 3
O2 K5 Si7 117.30(18) . 3
O6 K5 Si7 67.3(2) . 3
O8 K5 Si7 105.61(17) 2_564 3
O4 K5 Si7 85.30(18) . 3
Si6 K5 Si7 90.33(12) . 3
O3 K5 O6 50.6(3) 2_564 2_564
O14 K5 O6 80.9(3) 1_565 2_564
O12 K5 O6 94.9(2) . 2_564
O5 K5 O6 91.4(4) 3 2_564
O2 K5 O6 145.0(3) . 2_564
O6 K5 O6 164.8(4) . 2_564
O8 K5 O6 89.7(2) 2_564 2_564
O4 K5 O6 135.9(2) . 2_564
Si6 K5 O6 162.3(2) . 2_564
Si7 K5 O6 97.6(2) 3 2_564
O3 K5 O11 80.3(3) 2_564 .
O14 K5 O11 151.3(3) 1_565 .
O12 K5 O11 49.3(2) . .
O5 K5 O11 101.9(3) 3 .
O2 K5 O11 75.8(2) . .
O6 K5 O11 103.5(3) . .
O8 K5 O11 123.8(3) 2_564 .
O4 K5 O11 126.3(3) . .
Si6 K5 O11 102.5(2) . .
Si7 K5 O11 130.6(2) 3 .
O6 K5 O11 84.3(3) 2_564 .
O5 Si4 O8 110.0(7) . 2_554
O5 Si4 O4 105.3(7) . 1_545
O8 Si4 O4 109.7(6) 2_554 1_545
O5 Si4 O12 108.7(7) . 3_445
O8 Si4 O12 110.1(5) 2_554 3_445
O4 Si4 O12 112.8(5) 1_545 3_445
O5 Si4 K1 63.2(6) . .
O8 Si4 K1 94.0(4) 2_554 .
O4 Si4 K1 53.5(3) 1_545 .
O12 Si4 K1 155.8(4) 3_445 .
O5 Si4 K5 60.2(6) . 3_445
O8 Si4 K5 104.0(4) 2_554 3_445
O4 Si4 K5 146.2(4) 1_545 3_445
O12 Si4 K5 54.4(3) 3_445 3_445
K1 Si4 K5 123.36(19) . 3_445
O5 Si4 K4 65.7(6) . 3_445
O8 Si4 K4 168.0(4) 2_554 3_445
O4 Si4 K4 62.6(4) 1_545 3_445
O12 Si4 K4 81.8(3) 3_445 3_445
K1 Si4 K4 74.08(13) . 3_445
K5 Si4 K4 83.85(14) 3_445 3_445
O5 Si4 K4 63.8(6) . 4_454
O8 Si4 K4 47.7(4) 2_554 4_454
O4 Si4 K4 132.7(4) 1_545 4_454
O12 Si4 K4 114.2(4) 3_445 4_454
K1 Si4 K4 83.66(14) . 4_454
K5 Si4 K4 71.53(13) 3_445 4_454
K4 Si4 K4 129.52(16) 3_445 4_454
O5 Si4 K5 139.4(6) . 1_545
O8 Si4 K5 56.0(4) 2_554 1_545
O4 Si4 K5 57.5(4) 1_545 1_545
O12 Si4 K5 112.0(3) 3_445 1_545
K1 Si4 K5 79.00(14) . 1_545
K5 Si4 K5 153.18(19) 3_445 1_545
K4 Si4 K5 119.19(16) 3_445 1_545
K4 Si4 K5 99.39(15) 4_454 1_545
O6 K4 O11 140.21(14) . 4
O6 K4 O3 129.7(3) . 3_545
O11 K4 O3 88.0(3) 4 3_545
O6 K4 O13 88.8(3) . 2
O11 K4 O13 128.8(3) 4 2
O3 K4 O13 54.85(12) 3_545 2
O6 K4 O8 88.4(2) . 3
O11 K4 O8 54.9(2) 4 3
O3 K4 O8 141.9(3) 3_545 3
O13 K4 O8 141.3(3) 2 3
O6 K4 O1 54.9(2) . 3
O11 K4 O1 87.8(3) 4 3
O3 K4 O1 143.7(3) 3_545 3
O13 K4 O1 143.2(3) 2 3
O8 K4 O1 53.20(11) 3 3
O6 K4 O14 82.6(3) . 2
O11 K4 O14 110.0(3) 4 2
O3 K4 O14 94.5(2) 3_545 2
O13 K4 O14 50.0(2) 2 2
O8 K4 O14 91.4(3) 3 2
O1 K4 O14 120.8(2) 3 2
O6 K4 O4 110.0(3) . 3_545
O11 K4 O4 81.9(3) 4 3_545
O3 K4 O4 51.4(2) 3_545 3_545
O13 K4 O4 95.9(2) 2 3_545
O8 K4 O4 121.2(2) 3 3_545
O1 K4 O4 92.3(2) 3 3_545
O14 K4 O4 144.40(11) 2 3_545
O6 K4 O5 94.3(3) . 4
O11 K4 O5 72.6(4) 4 4
O3 K4 O5 119.3(3) 3_545 4
O13 K4 O5 94.7(3) 2 4
O8 K4 O5 47.1(2) 3 4
O1 K4 O5 93.6(2) 3 4
O14 K4 O5 46.3(3) 2 4
O4 K4 O5 153.5(3) 3_545 4
O6 K4 O5 73.2(4) . 3
O11 K4 O5 94.2(4) 4 3
O3 K4 O5 94.5(3) 3_545 3
O13 K4 O5 119.8(3) 2 3
O8 K4 O5 96.1(2) 3 3
O1 K4 O5 49.9(2) 3 3
O14 K4 O5 154.4(3) 2 3
O4 K4 O5 44.7(3) 3_545 3
O5 K4 O5 142.28(5) 4 3
O6 K4 Be8 109.8(2) . 3_545
O11 K4 Be8 110.0(3) 4 3_545
O3 K4 Be8 27.5(2) 3_545 3_545
O13 K4 Be8 27.4(2) 2 3_545
O8 K4 Be8 152.8(3) 3 3_545
O1 K4 Be8 154.0(3) 3 3_545
O14 K4 Be8 71.9(2) 2 3_545
O4 K4 Be8 72.5(2) 3_545 3_545
O5 K4 Be8 109.5(3) 4 3_545
O5 K4 Be8 108.2(3) 3 3_545
O6 K4 Si8 109.8(2) . 3_545
O11 K4 Si8 110.0(3) 4 3_545
O3 K4 Si8 27.5(2) 3_545 3_545
O13 K4 Si8 27.4(2) 2 3_545
O8 K4 Si8 152.8(3) 3 3_545
O1 K4 Si8 154.0(3) 3 3_545
O14 K4 Si8 71.9(2) 2 3_545
O4 K4 Si8 72.5(2) 3_545 3_545
O5 K4 Si8 109.5(3) 4 3_545
O5 K4 Si8 108.2(3) 3 3_545
Be8 K4 Si8 0.0(3) 3_545 3_545
O6 Si6 O2 107.3(5) . .
O6 Si6 O3 107.8(5) . .
O2 Si6 O3 111.1(4) . .
O6 Si6 O4 108.2(4) . .
O2 Si6 O4 111.1(5) . .
O3 Si6 O4 111.1(5) . .
O6 Si6 K5 71.0(4) . .
O2 Si6 K5 64.7(3) . .
O3 Si6 K5 174.5(3) . .
O4 Si6 K5 74.2(4) . .
O6 Si6 K5 68.0(4) . 2_565
O2 Si6 K5 132.8(3) . 2_565
O3 Si6 K5 41.0(3) . 2_565
O4 Si6 K5 114.9(3) . 2_565
K5 Si6 K5 138.74(13) . 2_565
O6 Si6 K1 64.4(3) . .
O2 Si6 K1 47.5(3) . .
O3 Si6 K1 105.1(3) . .
O4 Si6 K1 143.2(4) . .
K5 Si6 K1 69.41(8) . .
K5 Si6 K1 96.20(9) 2_565 .
O6 Si6 K4 122.1(4) . 3_455
O2 Si6 K4 129.6(3) . 3_455
O3 Si6 K4 46.6(3) . 3_455
O4 Si6 K4 64.5(4) . 3_455
K5 Si6 K4 138.73(13) . 3_455
K5 Si6 K4 65.86(10) 2_565 3_455
K1 Si6 K4 151.41(12) . 3_455
O5 Si7 O1 114.9(7) . .
O5 Si7 O2 108.8(6) . .
O1 Si7 O2 110.4(4) . .
O5 Si7 O14 106.8(7) . 3_455
O1 Si7 O14 108.9(5) . 3_455
O2 Si7 O14 106.6(5) . 3_455
O5 Si7 K5 63.7(6) . 3_445
O1 Si7 K5 95.5(3) . 3_445
O2 Si7 K5 153.2(3) . 3_445
O14 Si7 K5 56.3(3) 3_455 3_445
O5 Si7 K1 60.6(6) . .
O1 Si7 K1 107.8(3) . .
O2 Si7 K1 54.9(3) . .
O14 Si7 K1 143.0(4) 3_455 .
K5 Si7 K1 124.25(15) 3_445 .
O5 Si7 K4 65.4(6) . 4_454
O1 Si7 K4 167.7(3) . 4_454
O2 Si7 K4 80.1(3) . 4_454
O14 Si7 K4 60.7(4) 3_455 4_454
K5 Si7 K4 73.35(11) 3_445 4_454
K1 Si7 K4 83.34(12) . 4_454
O5 Si7 K4 64.9(6) . 3_445
O1 Si7 K4 51.7(3) . 3_445
O2 Si7 K4 116.3(4) . 3_445
O14 Si7 K4 136.8(4) 3_455 3_445
K5 Si7 K4 84.95(12) 3_445 3_445
K1 Si7 K4 72.84(11) . 3_445
K4 Si7 K4 130.29(12) 4_454 3_445
O5 Si7 K1 140.6(6) . 3_455
O1 Si7 K1 53.1(3) . 3_455
O2 Si7 K1 110.3(4) . 3_455
O14 Si7 K1 57.7(4) 3_455 3_455
K5 Si7 K1 79.38(11) 3_445 3_455
K1 Si7 K1 153.47(16) . 3_455
K4 Si7 K1 118.00(13) 4_454 3_455
K4 Si7 K1 100.37(13) 3_445 3_455

loop_
_geom_bond_atom_site_label_1
_geom_bond_atom_site_label_2
_geom_bond_distance
_geom_bond_site_symmetry_2
O2 Si6 1.621(9) .
O2 Si7 1.669(9) .
O2 K1 2.818(10) .
O2 K5 2.981(8) .
O1 Si8 1.581(10) .
O1 Si7 1.634(7) .
O1 K4 3.028(9) 3_445
O1 K1 3.121(9) 3_455
Si8 O8 1.641(10) .
Si8 O13 1.650(12) 4_455
Si8 O3 1.653(10) .
Si8 K5 3.452(8) 2_565
Si8 K1 3.483(8) 3_455
Si8 K4 3.520(3) 3_455
Si8 K4 3.571(3) 3_445
O4 Be4 1.636(9) 1_565
O4 Si4 1.636(9) 1_565
O4 Si6 1.627(9) .
O4 K1 2.710(9) 1_565
O4 K5 3.247(11) .
O4 K4 3.310(12) 3_455
O3 Si6 1.636(8) .
O3 K5 2.602(9) 2_565
O3 K4 2.806(8) 3_455
O5 Si4 1.574(12) .
O5 Si7 1.606(11) .
O5 K5 2.974(15) 3_445
O5 K1 2.983(16) .
O5 K4 3.407(17) 4_454
O5 K4 3.399(17) 3_445
O6 Si6 1.622(11) .
O6 K4 2.747(11) .
O6 K5 3.156(10) .
O6 K1 3.290(9) .
O6 K5 3.352(10) 2_565
O11 Si10 1.627(11) .
O11 K4 2.775(10) 4_454
O11 K1 3.127(12) .
O11 K5 3.343(10) .
O11 K1 3.380(12) 2_554
O13 Si10 1.579(9) .
O13 Be8 1.650(12) 4_554
O13 Si8 1.650(12) 4_554
O13 K1 2.691(10) 2_554
O13 K4 2.817(10) 2_554
O8 Be4 1.576(9) 2
O8 Si4 1.576(9) 2
O8 K4 2.974(9) 3_445
O8 K5 3.213(10) 2_565
O12 Si10 1.624(7) .
O12 Be4 1.643(9) 3
O12 Si4 1.643(9) 3
O12 K5 2.807(8) .
O12 K1 2.961(8) .
O14 Si10 1.575(10) .
O14 Si7 1.664(10) 3_545
O14 K5 2.763(10) 1_545
O14 K1 3.247(12) .
O14 K4 3.271(13) 2_554
K1 O13 2.691(10) 2
K1 O4 2.710(9) 1_545
K1 O1 3.121(9) 3_545
K1 Si10 3.289(4) .
K1 Si4 3.342(6) .
Si10 K1 3.604(4) 2_554
Si10 K4 3.633(5) 2_554
Si10 K5 3.666(4) .
Si10 K5 3.940(4) 1_545
K5 O3 2.602(9) 2_564
K5 O14 2.763(10) 1_565
K5 O5 2.974(15) 3
K5 O8 3.213(10) 2_564
K5 Si6 3.288(4) .
K5 Si7 3.314(5) 3
K5 O6 3.352(10) 2_564
Si4 O8 1.576(9) 2_554
Si4 O4 1.636(9) 1_545
Si4 O12 1.643(9) 3_445
Si4 K5 3.424(7) 3_445
Si4 K4 3.728(8) 3_445
Si4 K4 3.796(7) 4_454
Si4 K5 3.818(7) 1_545
K4 O11 2.775(11) 4
K4 O3 2.806(8) 3_545
K4 O13 2.817(10) 2
K4 O8 2.974(9) 3
K4 O1 3.028(9) 3
K4 O14 3.271(13) 2
K4 O4 3.310(12) 3_545
K4 O5 3.407(17) 4
K4 O5 3.399(17) 3
K4 Be8 3.520(3) 3_545
K4 Si8 3.520(3) 3_545
Si6 K5 3.603(4) 2_565
Si6 K4 3.665(5) 3_455
Si7 O14 1.664(10) 3_455
Si7 K5 3.314(5) 3_445
Si7 K4 3.746(7) 4_454
Si7 K4 3.754(6) 3_445
Si7 K1 3.815(5) 3_455
